data_7061031
loop_
_publ_author_name
'Gurskiy, Stanislav I.'
'Maklakov, Sergey S.'
'Dmitrieva, Natalia E.'
'Tafeenko, Viktor A.'

_publ_section_title
;
 Effects of transition metal cations and temperature on the luminescence
 of a 3-cyano-4-dicyanomethylene-5-oxo-4,5-dihydro-1H-pyrrole-2-olate
 anion
;
_journal_issue 46
_journal_name_full 'New Journal of Chemistry'
_journal_page_first 21684
_journal_page_last 21691
_journal_paper_doi 10.1039/D1NJ01225H
_journal_volume 45
_journal_year 2021
_chemical_formula_moiety 'C16 H14 Mn N8 O10'
_chemical_formula_sum 'C16 H14 Mn N8 O10'
_chemical_formula_weight 533.29
_space_group_crystal_system triclinic
_space_group_IT_number 2
_space_group_name_Hall '-P 1'
_space_group_name_H-M_alt 'P -1'
_atom_sites_solution_hydrogens difmap
_audit_creation_method SHELXL-2014/7
_audit_update_record
;
2020-02-25 deposited with the CCDC.	2021-10-29 downloaded from the CCDC.
;
_cell_angle_alpha 105.20(2)
_cell_angle_beta 97.89(2)
_cell_angle_gamma 109.80(2)
_cell_formula_units_Z 1
_cell_length_a 6.963(2)
_cell_length_b 8.5910(10)
_cell_length_c 10.532(2)
_cell_measurement_reflns_used 25
_cell_measurement_temperature 295(2)
_cell_measurement_theta_max 17
_cell_measurement_theta_min 12
_cell_volume 554.0(2)
_computing_structure_refinement 'SHELXL-2014/7 (Sheldrick, 2014)'
_diffrn_ambient_temperature 295(2)
_diffrn_measured_fraction_theta_full 0.988
_diffrn_measured_fraction_theta_max 0.980
_diffrn_measurement_device_type 'Enraf-Nonius CAD-4 diffractometr'
_diffrn_measurement_method 'non-profiled omega scan'
_diffrn_radiation_monochromator graphite
_diffrn_radiation_source 'fine-focus sealed tube'
_diffrn_radiation_type CuK\a
_diffrn_radiation_wavelength 1.54184
_diffrn_reflns_av_R_equivalents 0.0356
_diffrn_reflns_av_unetI/netI 0.0303
_diffrn_reflns_Laue_measured_fraction_full 0.988
_diffrn_reflns_Laue_measured_fraction_max 0.980
_diffrn_reflns_limit_h_max 8
_diffrn_reflns_limit_h_min -8
_diffrn_reflns_limit_k_max 10
_diffrn_reflns_limit_k_min -10
_diffrn_reflns_limit_l_max 13
_diffrn_reflns_limit_l_min 0
_diffrn_reflns_number 2257
_diffrn_reflns_point_group_measured_fraction_full 0.988
_diffrn_reflns_point_group_measured_fraction_max 0.980
_diffrn_reflns_theta_full 67.684
_diffrn_reflns_theta_max 72.915
_diffrn_reflns_theta_min 4.492
_diffrn_standards_number 2
_exptl_absorpt_coefficient_mu 5.50
_exptl_crystal_colour yellow
_exptl_crystal_density_diffrn 1.598
_exptl_crystal_description block
_exptl_crystal_F_000 271
_exptl_crystal_size_max .27
_exptl_crystal_size_mid .23
_exptl_crystal_size_min .21
_refine_diff_density_max 0.324
_refine_diff_density_min -0.667
_refine_diff_density_rms 0.051
_refine_ls_extinction_coef 0.013(2)
_refine_ls_extinction_expression Fc^*^=kFc[1+0.001xFc^2^\l^3^/sin(2\q)]^-1/4^
_refine_ls_extinction_method 'SHELXL-2014/7 (Sheldrick 2014'
_refine_ls_goodness_of_fit_ref 1.076
_refine_ls_hydrogen_treatment refall
_refine_ls_matrix_type full
_refine_ls_number_parameters 189
_refine_ls_number_reflns 2130
_refine_ls_number_restraints 0
_refine_ls_restrained_S_all 1.076
_refine_ls_R_factor_all 0.0506
_refine_ls_R_factor_gt 0.0389
_refine_ls_shift/su_max 0.000
_refine_ls_shift/su_mean 0.000
_refine_ls_structure_factor_coef Fsqd
_refine_ls_weighting_details 'w=1/[\s^2^(Fo^2^)+(0.0486P)^2^+0.3199P] where P=(Fo^2^+2Fc^2^)/3'
_refine_ls_weighting_scheme calc
_refine_ls_wR_factor_gt 0.0985
_refine_ls_wR_factor_ref 0.1053
_reflns_Friedel_coverage 0.000
_reflns_number_gt 1848
_reflns_number_total 2130
_reflns_threshold_expression 'I > 2\s(I)'
_cod_data_source_file d1nj01225h2.cif
_cod_data_source_block mn1248
_cod_depositor_comments 'Adding full bibliography for 7061031--7061032.cif.'
_cod_database_code 7061031
_shelx_shelxl_version_number 2014/7
_shelx_space_group_comment
;
The symmetry employed for this shelxl refinement is uniquely defined
by the following loop, which should always be used as a source of
symmetry information in preference to the above space-group names.
They are only intended as comments.
;

loop_
_space_group_symop_operation_xyz
'x, y, z'
'-x, -y, -z'

loop_
_atom_site_label
_atom_site_type_symbol
_atom_site_fract_x
_atom_site_fract_y
_atom_site_fract_z
_atom_site_U_iso_or_equiv
_atom_site_adp_type
_atom_site_occupancy
_atom_site_site_symmetry_order
_atom_site_calc_flag
_atom_site_refinement_flags_posn
_atom_site_refinement_flags_adp
_atom_site_refinement_flags_occupancy
_atom_site_disorder_assembly
_atom_site_disorder_group
Mn Mn 0.5000 0.5000 0.0000 0.0380(2) Uani 1 2 d S . P . .
O1 O 0.4391(3) 0.0632(2) 0.34929(18) 0.0439(5) Uani 1 1 d . . . . .
O2 O 0.9241(3) 0.4703(2) 0.73380(18) 0.0473(5) Uani 1 1 d . . . . .
O3 O 0.8399(4) 0.6010(3) 0.0634(2) 0.0571(6) Uani 1 1 d . . . . .
O4 O 0.5048(4) 0.7432(3) 0.1226(2) 0.0622(7) Uani 1 1 d . . . . .
O5 O 0.2052(4) 0.8796(3) 0.0659(3) 0.0626(6) Uani 1 1 d . . . . .
N1 N 0.6782(4) 0.2337(3) 0.5571(2) 0.0381(5) Uani 1 1 d . . . . .
N2 N 0.4998(4) 0.4055(3) 0.1804(2) 0.0475(6) Uani 1 1 d . . . . .
N3 N 0.8025(4) 0.8311(3) 0.3866(3) 0.0572(7) Uani 1 1 d . . . . .
N4 N 1.1016(5) 0.8867(4) 0.7956(3) 0.0721(9) Uani 1 1 d . . . . .
C2 C 0.5674(4) 0.2053(3) 0.4268(2) 0.0333(5) Uani 1 1 d . . . . .
C3 C 0.6338(4) 0.3735(3) 0.4060(2) 0.0313(5) Uani 1 1 d . . . . .
C4 C 0.7730(4) 0.5026(3) 0.5245(2) 0.0299(5) Uani 1 1 d . . . . .
C5 C 0.8046(4) 0.4054(3) 0.6217(2) 0.0335(5) Uani 1 1 d . . . . .
C6 C 0.5593(4) 0.3918(3) 0.2820(2) 0.0341(5) Uani 1 1 d . . . . .
C7 C 0.8707(4) 0.6818(3) 0.5593(2) 0.0331(5) Uani 1 1 d . . . . .
C8 C 0.8360(4) 0.7667(3) 0.4644(2) 0.0384(6) Uani 1 1 d . . . . .
C9 C 0.9993(5) 0.7924(3) 0.6915(3) 0.0441(6) Uani 1 1 d . . . . .
H1 H 0.651(5) 0.155(4) 0.587(3) 0.052(9) Uiso 1 1 d . . . . .
H3 H 0.925(6) 0.678(5) 0.046(4) 0.061(11) Uiso 1 1 d . . . . .
H31 H 0.911(8) 0.577(7) 0.119(5) 0.113(18) Uiso 1 1 d . . . . .
H4 H 0.417(7) 0.789(5) 0.108(4) 0.077(13) Uiso 1 1 d . . . . .
H41 H 0.600(8) 0.811(7) 0.184(5) 0.110(18) Uiso 1 1 d . . . . .
H5 H 0.197(8) 0.905(7) -0.017(6) 0.125(19) Uiso 1 1 d . . . . .
H51 H 0.258(11) 0.982(9) 0.132(8) 0.18(3) Uiso 1 1 d . . . . .

loop_
_atom_site_aniso_label
_atom_site_aniso_U_11
_atom_site_aniso_U_22
_atom_site_aniso_U_33
_atom_site_aniso_U_23
_atom_site_aniso_U_13
_atom_site_aniso_U_12
Mn 0.0470(4) 0.0349(3) 0.0265(3) 0.0149(2) -0.0060(2) 0.0118(2)
O1 0.0576(12) 0.0295(9) 0.0330(9) 0.0137(7) -0.0023(8) 0.0059(8)
O2 0.0545(11) 0.0463(10) 0.0317(9) 0.0184(8) -0.0091(8) 0.0118(9)
O3 0.0461(12) 0.0687(15) 0.0541(13) 0.0374(12) -0.0043(10) 0.0131(11)
O4 0.0690(15) 0.0453(12) 0.0525(13) 0.0002(10) -0.0193(11) 0.0240(12)
O5 0.0848(17) 0.0555(14) 0.0417(12) 0.0165(11) 0.0014(11) 0.0256(12)
N1 0.0473(12) 0.0332(10) 0.0301(10) 0.0200(9) -0.0018(9) 0.0086(9)
N2 0.0597(14) 0.0417(12) 0.0319(11) 0.0190(9) -0.0057(10) 0.0105(11)
N3 0.0723(17) 0.0387(13) 0.0469(14) 0.0214(11) -0.0105(12) 0.0099(12)
N4 0.097(2) 0.0460(15) 0.0394(14) 0.0110(12) -0.0173(14) 0.0037(15)
C2 0.0404(13) 0.0322(12) 0.0257(11) 0.0148(9) 0.0018(9) 0.0107(10)
C3 0.0377(12) 0.0303(11) 0.0242(11) 0.0142(9) -0.0004(9) 0.0104(10)
C4 0.0328(11) 0.0322(11) 0.0258(11) 0.0147(9) 0.0022(9) 0.0122(9)
C5 0.0378(12) 0.0379(12) 0.0267(11) 0.0175(10) 0.0022(9) 0.0141(10)
C6 0.0400(13) 0.0281(11) 0.0288(12) 0.0132(9) -0.0014(10) 0.0079(10)
C7 0.0366(12) 0.0322(12) 0.0258(11) 0.0114(9) -0.0006(9) 0.0096(10)
C8 0.0430(14) 0.0275(11) 0.0335(12) 0.0105(10) -0.0047(10) 0.0056(10)
C9 0.0536(16) 0.0360(13) 0.0318(13) 0.0133(11) -0.0033(12) 0.0082(12)

loop_
_atom_type_symbol
_atom_type_description
_atom_type_scat_dispersion_real
_atom_type_scat_dispersion_imag
_atom_type_scat_source
C C 0.0181 0.0091 'International Tables Vol C Tables 4.2.6.8 and 6.1.1.4'
Mn Mn -0.5299 2.8052 'International Tables Vol C Tables 4.2.6.8 and 6.1.1.4'
N N 0.0311 0.0180 'International Tables Vol C Tables 4.2.6.8 and 6.1.1.4'
O O 0.0492 0.0322 'International Tables Vol C Tables 4.2.6.8 and 6.1.1.4'
H H 0.0000 0.0000 'International Tables Vol C Tables 4.2.6.8 and 6.1.1.4'

loop_
_geom_angle_atom_site_label_1
_geom_angle_atom_site_label_2
_geom_angle_atom_site_label_3
_geom_angle
_geom_angle_site_symmetry_1
_geom_angle_site_symmetry_3
_geom_angle_publ_flag
O4 Mn O4 180.0 2_665 . ?
O4 Mn O3 90.16(11) 2_665 2_665 ?
O4 Mn O3 89.84(11) . 2_665 ?
O4 Mn O3 89.84(11) 2_665 . ?
O4 Mn O3 90.16(10) . . ?
O3 Mn O3 180.0 2_665 . ?
O4 Mn N2 90.09(10) 2_665 2_665 ?
O4 Mn N2 89.92(10) . 2_665 ?
O3 Mn N2 86.41(9) 2_665 2_665 ?
O3 Mn N2 93.59(9) . 2_665 ?
O4 Mn N2 89.92(10) 2_665 . ?
O4 Mn N2 90.08(10) . . ?
O3 Mn N2 93.59(9) 2_665 . ?
O3 Mn N2 86.41(9) . . ?
N2 Mn N2 180.0 2_665 . ?
Mn O3 H3 128(3) . . ?
Mn O3 H31 127(4) . . ?
H3 O3 H31 105(4) . . ?
Mn O4 H4 127(3) . . ?
Mn O4 H41 124(4) . . ?
H4 O4 H41 108(4) . . ?
H5 O5 H51 107(5) . . ?
C5 N1 C2 111.8(2) . . ?
C5 N1 H1 129(2) . . ?
C2 N1 H1 119(2) . . ?
C6 N2 Mn 159.9(2) . . ?
O1 C2 N1 124.6(2) . . ?
O1 C2 C3 128.7(2) . . ?
N1 C2 C3 106.64(19) . . ?
C4 C3 C6 128.7(2) . . ?
C4 C3 C2 109.41(19) . . ?
C6 C3 C2 121.9(2) . . ?
C7 C4 C3 132.2(2) . . ?
C7 C4 C5 122.5(2) . . ?
C3 C4 C5 105.29(19) . . ?
O2 C5 N1 127.4(2) . . ?
O2 C5 C4 125.8(2) . . ?
N1 C5 C4 106.75(19) . . ?
N2 C6 C3 179.2(3) . . ?
C4 C7 C8 120.3(2) . . ?
C4 C7 C9 123.0(2) . . ?
C8 C7 C9 116.5(2) . . ?
N3 C8 C7 178.0(3) . . ?
N4 C9 C7 177.1(3) . . ?

loop_
_geom_bond_atom_site_label_1
_geom_bond_atom_site_label_2
_geom_bond_distance
_geom_bond_site_symmetry_2
_geom_bond_publ_flag
Mn O4 2.135(2) 2_665 ?
Mn O4 2.135(2) . ?
Mn O3 2.161(2) 2_665 ?
Mn O3 2.161(2) . ?
Mn N2 2.253(2) 2_665 ?
Mn N2 2.253(2) . ?
O1 C2 1.222(3) . ?
O2 C5 1.211(3) . ?
O3 H3 0.80(4) . ?
O3 H31 0.83(5) . ?
O4 H4 0.85(4) . ?
O4 H41 0.79(5) . ?
O5 H5 0.95(6) . ?
O5 H51 0.89(7) . ?
N1 C5 1.357(3) . ?
N1 C2 1.395(3) . ?
N1 H1 0.80(3) . ?
N2 C6 1.144(3) . ?
N3 C8 1.143(3) . ?
N4 C9 1.137(4) . ?
C2 C3 1.446(3) . ?
C3 C4 1.394(3) . ?
C3 C6 1.406(3) . ?
C4 C7 1.375(3) . ?
C4 C5 1.519(3) . ?
C7 C8 1.423(3) . ?
C7 C9 1.425(3) . ?

loop_
_geom_hbond_atom_site_label_D
_geom_hbond_atom_site_label_H
_geom_hbond_atom_site_label_A
_geom_hbond_distance_DH
_geom_hbond_distance_HA
_geom_hbond_distance_DA
_geom_hbond_angle_DHA
_geom_hbond_site_symmetry_A
N1 H1 O1 0.80(3) 2.08(4) 2.876(3) 176(3) 2_656
O3 H3 O5 0.80(4) 2.07(4) 2.833(4) 159(4) 1_655
O3 H31 O2 0.83(5) 2.01(6) 2.835(3) 176(5) 2_766
O4 H4 O5 0.85(4) 1.94(5) 2.787(4) 176(4) .
O4 H41 N3 0.79(5) 2.33(5) 2.976(3) 141(5) .
O4 H41 N4 0.79(5) 2.65(5) 3.221(4) 131(5) 2_776
O5 H5 N4 0.95(6) 1.94(6) 2.861(4) 162(5) 1_454
O5 H51 O1 0.89(7) 2.25(8) 2.917(3) 132(6) 1_565

loop_
_geom_torsion_atom_site_label_1
_geom_torsion_atom_site_label_2
_geom_torsion_atom_site_label_3
_geom_torsion_atom_site_label_4
_geom_torsion
_geom_torsion_site_symmetry_1
_geom_torsion_site_symmetry_2
_geom_torsion_site_symmetry_3
_geom_torsion_site_symmetry_4
_geom_torsion_publ_flag
C5 N1 C2 O1 -177.9(3) . . . . ?
C5 N1 C2 C3 1.5(3) . . . . ?
O1 C2 C3 C4 176.1(3) . . . . ?
N1 C2 C3 C4 -3.3(3) . . . . ?
O1 C2 C3 C6 -3.3(4) . . . . ?
N1 C2 C3 C6 177.3(2) . . . . ?
C6 C3 C4 C7 3.2(5) . . . . ?
C2 C3 C4 C7 -176.1(3) . . . . ?
C6 C3 C4 C5 -177.0(3) . . . . ?
C2 C3 C4 C5 3.6(3) . . . . ?
C2 N1 C5 O2 -177.7(3) . . . . ?
C2 N1 C5 C4 0.7(3) . . . . ?
C7 C4 C5 O2 -4.5(4) . . . . ?
C3 C4 C5 O2 175.7(3) . . . . ?
C7 C4 C5 N1 177.1(2) . . . . ?
C3 C4 C5 N1 -2.7(3) . . . . ?
C3 C4 C7 C8 -0.3(4) . . . . ?
C5 C4 C7 C8 180.0(2) . . . . ?
C3 C4 C7 C9 175.8(3) . . . . ?
C5 C4 C7 C9 -3.9(4) . . . . ?
